data_7031566
loop_
_publ_author_name
'Liao, Jian-Hong'
'Chang, Hao-Wei'
'Li, Yi-Juan'
'Fang, Ching-Shiang'
'Sarkar, Bijay'
'van Zyl, Werner E.'
'Liu, C. W.'

_publ_section_title
;
 Anion templating from a silver(i) dithiophosphate 1D polymer forming
 discrete cationic and neutral octa- and decanuclear silver(i) clusters.
;
_journal_issue 32
_journal_name_full 'Dalton transactions (Cambridge, England : 2003)'
_journal_page_first 12380
_journal_page_last 12389
_journal_paper_doi 10.1039/c4dt00691g
_journal_volume 43
_journal_year 2014
_chemical_formula_sum 'C36 H84 Ag8 F7 O12 P7 S12'
_chemical_formula_weight 2306.50
_chemical_name_systematic
; 
 ? 
;
_space_group_IT_number 15
_symmetry_cell_setting monoclinic
_symmetry_space_group_name_Hall '-C 2yc'
_symmetry_space_group_name_H-M 'C 1 2/c 1'
_atom_sites_solution_hydrogens geom
_atom_sites_solution_primary direct
_atom_sites_solution_secondary difmap
_audit_creation_method SHELXL-97
_cell_angle_alpha 90.00
_cell_angle_beta 92.3660(10)
_cell_angle_gamma 90.00
_cell_formula_units_Z 4
_cell_length_a 24.1642(10)
_cell_length_b 13.1505(6)
_cell_length_c 24.9918(11)
_cell_measurement_reflns_used 9984
_cell_measurement_temperature 296(2)
_cell_measurement_theta_max 26.35
_cell_measurement_theta_min 2.30
_cell_volume 7934.9(6)
_computing_cell_refinement 'Bruker SAINT'
_computing_data_collection 'Bruker APEX2'
_computing_data_reduction 'Bruker SAINT'
_computing_molecular_graphics 'Bruker SHELXTL'
_computing_publication_material 'Bruker SHELXTL'
_computing_structure_refinement 'SHELXL-97 (Sheldrick, 2008)'
_computing_structure_solution 'SHELXS-97 (Sheldrick, 2008)'
_diffrn_ambient_temperature 296(2)
_diffrn_measured_fraction_theta_full 0.997
_diffrn_measured_fraction_theta_max 0.997
_diffrn_measurement_device_type 'Bruker APEX-II CCD'
_diffrn_measurement_method '\f and \w scans'
_diffrn_radiation_monochromator graphite
_diffrn_radiation_source 'fine-focus sealed tube'
_diffrn_radiation_type MoK\a
_diffrn_radiation_wavelength 0.71073
_diffrn_reflns_av_R_equivalents 0.0276
_diffrn_reflns_av_sigmaI/netI 0.0279
_diffrn_reflns_limit_h_max 30
_diffrn_reflns_limit_h_min -29
_diffrn_reflns_limit_k_max 13
_diffrn_reflns_limit_k_min -16
_diffrn_reflns_limit_l_max 31
_diffrn_reflns_limit_l_min -30
_diffrn_reflns_number 24740
_diffrn_reflns_theta_full 26.42
_diffrn_reflns_theta_max 26.42
_diffrn_reflns_theta_min 1.63
_exptl_absorpt_coefficient_mu 2.447
_exptl_absorpt_correction_T_max 0.6535
_exptl_absorpt_correction_T_min 0.5686
_exptl_absorpt_correction_type multi-scan
_exptl_absorpt_process_details SADABS
_exptl_crystal_colour colourless
_exptl_crystal_density_diffrn 1.931
_exptl_crystal_density_method 'not measured'
_exptl_crystal_description block
_exptl_crystal_F_000 4528
_exptl_crystal_size_max 0.26
_exptl_crystal_size_mid 0.25
_exptl_crystal_size_min 0.19
_refine_diff_density_max 0.668
_refine_diff_density_min -0.821
_refine_diff_density_rms 0.100
_refine_ls_extinction_coef 0.00055(3)
_refine_ls_extinction_expression Fc^*^=kFc[1+0.001xFc^2^\l^3^/sin(2\q)]^-1/4^
_refine_ls_extinction_method SHELXL
_refine_ls_goodness_of_fit_ref 1.015
_refine_ls_hydrogen_treatment constr
_refine_ls_matrix_type full
_refine_ls_number_parameters 450
_refine_ls_number_reflns 8147
_refine_ls_number_restraints 18
_refine_ls_restrained_S_all 1.018
_refine_ls_R_factor_all 0.0461
_refine_ls_R_factor_gt 0.0338
_refine_ls_shift/su_max 0.002
_refine_ls_shift/su_mean 0.000
_refine_ls_structure_factor_coef Fsqd
_refine_ls_weighting_details 'calc w=1/[\s^2^(Fo^2^)+(0.0386P)^2^+19.5186P] where P=(Fo^2^+2Fc^2^)/3'
_refine_ls_weighting_scheme calc
_refine_ls_wR_factor_gt 0.0834
_refine_ls_wR_factor_ref 0.0907
_reflns_number_gt 6485
_reflns_number_total 8147
_reflns_threshold_expression >2sigma(I)
_cod_data_source_file c4dt00691g2.cif
_cod_data_source_block 2
_cod_depositor_comments
;
The following automatic conversions were performed:

'_symmetry_cell_setting' value 'Monoclinic' changed to 'monoclinic'
according to
/usr/data/users/saulius/crontab/automatic-downloads/rss-feeds/RSC/lib/dictionaries/cif_core.dic
dictionary named 'cif_core.dic' version 2.4.2 from 2011-04-26.

Automatic conversion script
Id: cif_fix_values 2281 2013-09-26 08:29:07Z andrius 

 Adding full bibliography for 7031565--7031570.cif.
;
_cod_original_sg_symbol_H-M C2/c
_cod_database_code 7031566

loop_
_symmetry_equiv_pos_as_xyz
'x, y, z'
'-x, y, -z+1/2'
'x+1/2, y+1/2, z'
'-x+1/2, y+1/2, -z+1/2'
'-x, -y, -z'
'x, -y, z-1/2'
'-x+1/2, -y+1/2, -z'
'x+1/2, -y+1/2, z-1/2'

loop_
_atom_site_label
_atom_site_type_symbol
_atom_site_fract_x
_atom_site_fract_y
_atom_site_fract_z
_atom_site_U_iso_or_equiv
_atom_site_adp_type
_atom_site_occupancy
_atom_site_symmetry_multiplicity
_atom_site_calc_flag
_atom_site_refinement_flags
_atom_site_disorder_assembly
_atom_site_disorder_group
Ag1 Ag 0.151193(15) 0.28156(3) 0.451668(13) 0.06711(12) Uani 1 1 d . . .
Ag2 Ag 0.231273(14) 0.45862(3) 0.490112(14) 0.06829(12) Uani 1 1 d . . .
Ag3 Ag 0.327728(15) 0.33897(3) 0.439214(14) 0.06613(11) Uani 1 1 d . . .
Ag4 Ag 0.253135(15) 0.33953(3) 0.598501(16) 0.06932(12) Uani 1 1 d . . .
C1 C 0.2862(3) 0.5350(7) 0.2937(4) 0.152(4) Uani 1 1 d DU . .
H1 H 0.2984 0.4696 0.2795 0.182 Uiso 1 1 calc R . .
C2 C 0.3331(5) 0.5865(10) 0.3264(4) 0.233(7) Uani 1 1 d DU . .
H2A H 0.3223 0.6546 0.3351 0.350 Uiso 1 1 calc R . .
H2B H 0.3657 0.5884 0.3058 0.350 Uiso 1 1 calc R . .
H2C H 0.3406 0.5488 0.3588 0.350 Uiso 1 1 calc R . .
C3 C 0.2676(5) 0.6018(10) 0.2510(5) 0.227(7) Uani 1 1 d U . .
H3A H 0.2340 0.5757 0.2345 0.340 Uiso 1 1 calc R . .
H3B H 0.2955 0.6060 0.2248 0.340 Uiso 1 1 calc R . .
H3C H 0.2610 0.6683 0.2652 0.340 Uiso 1 1 calc R . .
C4 C 0.1510(8) 0.3465(10) 0.2767(6) 0.119(5) Uani 0.50 1 d PDU A 1
H4 H 0.1675 0.2821 0.2891 0.143 Uiso 0.50 1 calc PR A 1
C5 C 0.0898(8) 0.359(2) 0.2891(8) 0.154(6) Uani 0.50 1 d PDU A 1
H5A H 0.0849 0.3455 0.3263 0.231 Uiso 0.50 1 calc PR A 1
H5B H 0.0679 0.3126 0.2676 0.231 Uiso 0.50 1 calc PR A 1
H5C H 0.0784 0.4276 0.2810 0.231 Uiso 0.50 1 calc PR A 1
C6 C 0.1523(8) 0.364(2) 0.2156(5) 0.154(6) Uani 0.50 1 d PDU A 1
H6A H 0.1400 0.4312 0.2072 0.231 Uiso 0.50 1 calc PR A 1
H6B H 0.1284 0.3152 0.1975 0.231 Uiso 0.50 1 calc PR A 1
H6C H 0.1895 0.3547 0.2042 0.231 Uiso 0.50 1 calc PR A 1
C4' C 0.1270(4) 0.3878(10) 0.2808(5) 0.091(4) Uani 0.50 1 d PDU B 2
H4' H 0.1188 0.4537 0.2970 0.109 Uiso 0.50 1 calc PR B 2
C5' C 0.0848(8) 0.3074(16) 0.2957(9) 0.147(6) Uani 0.50 1 d PDU B 2
H5D H 0.0917 0.2457 0.2765 0.221 Uiso 0.50 1 calc PR B 2
H5E H 0.0482 0.3313 0.2864 0.221 Uiso 0.50 1 calc PR B 2
H5F H 0.0881 0.2945 0.3335 0.221 Uiso 0.50 1 calc PR B 2
C6' C 0.1241(7) 0.394(2) 0.2196(5) 0.147(6) Uani 0.50 1 d PDU B 2
H6D H 0.1544 0.4341 0.2077 0.221 Uiso 0.50 1 calc PR B 2
H6E H 0.0897 0.4251 0.2078 0.221 Uiso 0.50 1 calc PR B 2
H6F H 0.1262 0.3268 0.2048 0.221 Uiso 0.50 1 calc PR B 2
C7 C 0.0641(3) 0.5944(5) 0.5640(3) 0.119(2) Uani 1 1 d . . .
H7 H 0.0931 0.6135 0.5907 0.143 Uiso 1 1 calc R . .
C8 C 0.0714(5) 0.6503(7) 0.5141(5) 0.185(5) Uani 1 1 d . . .
H8A H 0.1085 0.6410 0.5028 0.278 Uiso 1 1 calc R . .
H8B H 0.0647 0.7213 0.5199 0.278 Uiso 1 1 calc R . .
H8C H 0.0457 0.6252 0.4869 0.278 Uiso 1 1 calc R . .
C9 C 0.0074(4) 0.6099(7) 0.5867(4) 0.184(5) Uani 1 1 d . . .
H9A H -0.0207 0.6008 0.5587 0.277 Uiso 1 1 calc R . .
H9B H 0.0050 0.6775 0.6009 0.277 Uiso 1 1 calc R . .
H9C H 0.0020 0.5614 0.6146 0.277 Uiso 1 1 calc R . .
C10 C 0.0693(3) 0.3183(5) 0.6633(2) 0.0940(19) Uani 1 1 d . . .
H10 H 0.0713 0.2552 0.6426 0.113 Uiso 1 1 calc R . .
C11 C 0.0945(3) 0.3016(7) 0.7174(3) 0.131(3) Uani 1 1 d . . .
H11A H 0.1082 0.3650 0.7316 0.197 Uiso 1 1 calc R . .
H11B H 0.1245 0.2541 0.7154 0.197 Uiso 1 1 calc R . .
H11C H 0.0671 0.2748 0.7404 0.197 Uiso 1 1 calc R . .
C12 C 0.0115(3) 0.3518(7) 0.6642(3) 0.146(3) Uani 1 1 d . . .
H12A H 0.0095 0.4146 0.6836 0.218 Uiso 1 1 calc R . .
H12B H -0.0101 0.3010 0.6815 0.218 Uiso 1 1 calc R . .
H12C H -0.0029 0.3616 0.6282 0.218 Uiso 1 1 calc R . .
C13 C 0.3186(4) 0.6419(9) 0.6112(5) 0.090(3) Uani 0.60 1 d P C 1
H13 H 0.2910 0.5873 0.6107 0.109 Uiso 0.60 1 calc PR C 1
C14 C 0.2936(17) 0.735(3) 0.5819(19) 0.23(2) Uani 0.60 1 d P C 1
H14A H 0.2610 0.7563 0.5994 0.343 Uiso 0.60 1 calc PR C 1
H14B H 0.2839 0.7167 0.5454 0.343 Uiso 0.60 1 calc PR C 1
H14C H 0.3201 0.7889 0.5825 0.343 Uiso 0.60 1 calc PR C 1
C15 C 0.3351(8) 0.6639(16) 0.6663(6) 0.185(9) Uani 0.60 1 d P C 1
H15A H 0.3490 0.6032 0.6833 0.277 Uiso 0.60 1 calc PR C 1
H15B H 0.3037 0.6883 0.6848 0.277 Uiso 0.60 1 calc PR C 1
H15C H 0.3635 0.7150 0.6673 0.277 Uiso 0.60 1 calc PR C 1
C13' C 0.3413(8) 0.6869(8) 0.5841(6) 0.086(4) Uani 0.40 1 d PD D 2
H13' H 0.3654 0.7037 0.5548 0.103 Uiso 0.40 1 calc PR D 2
C14' C 0.2866(13) 0.718(3) 0.5716(19) 0.103(9) Uani 0.40 1 d P D 2
H14D H 0.2747 0.6915 0.5373 0.155 Uiso 0.40 1 calc PR D 2
H14E H 0.2851 0.7912 0.5706 0.155 Uiso 0.40 1 calc PR D 2
H14F H 0.2626 0.6936 0.5984 0.155 Uiso 0.40 1 calc PR D 2
C15' C 0.3630(9) 0.7360(14) 0.6360(9) 0.123(7) Uani 0.40 1 d P D 2
H15D H 0.3416 0.7126 0.6651 0.184 Uiso 0.40 1 calc PR D 2
H15E H 0.3598 0.8086 0.6331 0.184 Uiso 0.40 1 calc PR D 2
H15F H 0.4011 0.7178 0.6425 0.184 Uiso 0.40 1 calc PR D 2
C16 C 0.47355(19) 0.4976(4) 0.5873(2) 0.0701(12) Uani 1 1 d . . .
H16 H 0.4564 0.4964 0.6221 0.084 Uiso 1 1 calc R . .
C17 C 0.5091(2) 0.5893(5) 0.5829(3) 0.0964(18) Uani 1 1 d . . .
H17A H 0.5258 0.5897 0.5487 0.145 Uiso 1 1 calc R . .
H17B H 0.5376 0.5882 0.6108 0.145 Uiso 1 1 calc R . .
H17C H 0.4869 0.6493 0.5864 0.145 Uiso 1 1 calc R . .
C18 C 0.5042(2) 0.4008(5) 0.5787(3) 0.0977(18) Uani 1 1 d . . .
H18A H 0.4786 0.3449 0.5779 0.147 Uiso 1 1 calc R . .
H18B H 0.5313 0.3911 0.6075 0.147 Uiso 1 1 calc R . .
H18C H 0.5224 0.4042 0.5454 0.147 Uiso 1 1 calc R . .
F1 F 0.2500 0.2500 0.5000 0.0524(7) Uani 1 2 d S . .
F2 F 0.4858(7) 0.5919(10) 0.7116(6) 0.192(4) Uani 0.50 1 d PD E 1
F3 F 0.4436(5) 0.4511(12) 0.7219(5) 0.192(4) Uani 0.50 1 d PD E 1
F4 F 0.4725(6) 0.4372(14) 0.7887(6) 0.192(4) Uani 0.50 1 d P E 1
F2' F 0.5479(7) 0.5422(15) 0.7080(5) 0.236(5) Uani 0.50 1 d P E 2
F3' F 0.4599(8) 0.5588(17) 0.7175(6) 0.236(5) Uani 0.50 1 d P E 2
F4' F 0.4992(9) 0.4067(12) 0.7910(6) 0.236(5) Uani 0.50 1 d PD E 2
O2 O 0.1797(3) 0.4343(7) 0.2956(3) 0.092(2) Uani 0.50 1 d PD A 1
O2' O 0.1793(2) 0.3483(5) 0.3011(2) 0.0589(17) Uani 0.50 1 d PD B 2
O1 O 0.24128(19) 0.5206(4) 0.3304(2) 0.139(2) Uani 1 1 d . A .
O3 O 0.06844(15) 0.4879(3) 0.55134(19) 0.0992(13) Uani 1 1 d . . .
O4 O 0.10151(17) 0.3987(3) 0.63690(14) 0.0931(12) Uani 1 1 d . . .
O5 O 0.3672(3) 0.6066(6) 0.5824(3) 0.0564(19) Uani 0.50 1 d P C 1
O5' O 0.3422(4) 0.5807(6) 0.5941(3) 0.077(2) Uani 0.50 1 d PD D 2
O6 O 0.43024(12) 0.5040(3) 0.54342(12) 0.0673(8) Uani 1 1 d . C .
P1 P 0.21641(5) 0.41575(12) 0.34537(4) 0.0746(4) Uani 1 1 d D . .
P2 P 0.11261(4) 0.41343(8) 0.57634(4) 0.0540(3) Uani 1 1 d . . .
P3 P 0.36745(4) 0.49824(8) 0.55477(4) 0.0512(2) Uani 1 1 d . . .
P4 P 0.5000 0.4987(3) 0.7500 0.1778(19) Uani 1 2 d SD . .
S1 S 0.16942(5) 0.44889(9) 0.40747(4) 0.0592(3) Uani 1 1 d . A .
S2 S 0.27676(5) 0.31300(9) 0.35099(4) 0.0599(3) Uani 1 1 d . . .
S3 S 0.14632(4) 0.12083(9) 0.39747(4) 0.0592(3) Uani 1 1 d . . .
S4 S 0.18724(4) 0.48093(8) 0.57848(4) 0.0573(3) Uani 1 1 d . . .
S5 S 0.32999(4) 0.51074(8) 0.48187(4) 0.0533(2) Uani 1 1 d . C .
S6 S 0.40264(4) 0.21457(8) 0.46438(4) 0.0525(2) Uani 1 1 d . . .

loop_
_atom_site_aniso_label
_atom_site_aniso_U_11
_atom_site_aniso_U_22
_atom_site_aniso_U_33
_atom_site_aniso_U_23
_atom_site_aniso_U_13
_atom_site_aniso_U_12
Ag1 0.0755(2) 0.0708(2) 0.05624(19) 0.00393(15) 0.01794(16) -0.00283(17)
Ag2 0.0596(2) 0.0889(3) 0.0567(2) 0.00036(17) 0.00727(15) -0.00789(17)
Ag3 0.0728(2) 0.0623(2) 0.0630(2) -0.00689(15) -0.00105(16) 0.00488(16)
Ag4 0.0586(2) 0.0705(2) 0.0795(2) 0.01018(17) 0.00978(17) -0.00519(16)
C1 0.130(6) 0.156(7) 0.177(8) 0.111(6) 0.094(6) 0.046(5)
C2 0.140(9) 0.323(18) 0.240(14) 0.150(12) 0.055(8) 0.006(9)
C3 0.194(10) 0.283(15) 0.207(11) 0.180(11) 0.049(8) -0.007(10)
C4 0.191(15) 0.077(10) 0.092(8) -0.034(9) 0.029(13) -0.008(12)
C5 0.152(11) 0.220(17) 0.087(7) -0.039(9) -0.042(8) 0.018(13)
C6 0.152(11) 0.220(17) 0.087(7) -0.039(9) -0.042(8) 0.018(13)
C4' 0.088(8) 0.097(9) 0.085(7) -0.039(6) -0.041(7) 0.037(6)
C5' 0.102(8) 0.217(17) 0.119(8) 0.064(11) -0.036(7) 0.010(8)
C6' 0.102(8) 0.217(17) 0.119(8) 0.064(11) -0.036(7) 0.010(8)
C7 0.106(5) 0.094(5) 0.155(7) -0.005(5) -0.005(5) 0.033(4)
C8 0.200(10) 0.122(7) 0.240(13) 0.068(8) 0.093(9) 0.031(7)
C9 0.188(10) 0.144(8) 0.227(11) 0.036(7) 0.082(8) 0.103(7)
C10 0.115(5) 0.091(4) 0.081(4) -0.014(3) 0.054(3) -0.033(3)
C11 0.143(6) 0.162(7) 0.092(5) 0.023(5) 0.041(5) -0.002(6)
C12 0.096(5) 0.207(10) 0.138(7) 0.039(6) 0.049(5) -0.008(5)
C13 0.084(7) 0.081(7) 0.108(8) -0.040(7) 0.025(6) -0.004(6)
C14 0.30(4) 0.13(3) 0.25(5) 0.00(3) 0.03(3) 0.09(3)
C15 0.210(19) 0.25(2) 0.095(10) -0.084(13) 0.017(10) 0.066(17)
C13' 0.113(12) 0.054(8) 0.091(10) -0.015(7) 0.015(9) 0.000(9)
C14' 0.094(13) 0.066(12) 0.15(2) -0.033(13) -0.024(14) 0.027(10)
C15' 0.124(15) 0.083(11) 0.160(19) -0.060(12) -0.014(14) -0.003(10)
C16 0.057(3) 0.083(3) 0.070(3) 0.003(2) -0.007(2) -0.020(2)
C17 0.083(4) 0.100(4) 0.106(4) -0.004(3) -0.007(3) -0.045(3)
C18 0.082(4) 0.100(4) 0.110(5) -0.001(4) -0.015(3) 0.002(3)
F1 0.0494(16) 0.0608(18) 0.0471(16) 0.0002(14) 0.0034(13) -0.0022(14)
F2 0.231(8) 0.230(8) 0.112(5) 0.028(5) -0.029(5) -0.071(7)
F3 0.231(8) 0.230(8) 0.112(5) 0.028(5) -0.029(5) -0.071(7)
F4 0.231(8) 0.230(8) 0.112(5) 0.028(5) -0.029(5) -0.071(7)
F2' 0.290(12) 0.292(12) 0.127(6) 0.021(7) 0.011(7) 0.134(11)
F3' 0.290(12) 0.292(12) 0.127(6) 0.021(7) 0.011(7) 0.134(11)
F4' 0.290(12) 0.292(12) 0.127(6) 0.021(7) 0.011(7) 0.134(11)
O2 0.098(6) 0.123(7) 0.057(4) 0.014(4) -0.003(4) 0.021(5)
O2' 0.072(4) 0.064(4) 0.039(3) -0.010(3) -0.022(3) 0.021(3)
O1 0.119(3) 0.121(3) 0.185(5) 0.109(4) 0.089(3) 0.054(3)
O3 0.077(2) 0.070(2) 0.150(4) -0.016(2) -0.016(2) 0.0242(19)
O4 0.120(3) 0.093(3) 0.071(2) -0.0264(18) 0.054(2) -0.044(2)
O5 0.057(4) 0.049(4) 0.064(4) -0.018(3) 0.018(3) -0.019(3)
O5' 0.099(7) 0.067(5) 0.066(5) -0.019(4) 0.008(4) 0.007(5)
O6 0.0542(16) 0.082(2) 0.0652(18) 0.0102(16) -0.0047(14) -0.0254(15)
P1 0.0576(7) 0.1230(11) 0.0435(5) 0.0305(6) 0.0050(5) 0.0093(7)
P2 0.0486(5) 0.0533(6) 0.0615(6) -0.0037(5) 0.0178(5) 0.0036(5)
P3 0.0550(6) 0.0488(5) 0.0499(5) -0.0118(4) 0.0016(4) -0.0069(4)
P4 0.291(6) 0.168(3) 0.0694(17) 0.000 -0.052(3) 0.000
S1 0.0591(6) 0.0683(7) 0.0503(5) 0.0131(5) 0.0050(4) 0.0060(5)
S2 0.0720(7) 0.0652(6) 0.0434(5) 0.0004(4) 0.0129(5) -0.0062(5)
S3 0.0576(6) 0.0754(7) 0.0444(5) 0.0008(5) 0.0009(4) -0.0196(5)
S4 0.0576(6) 0.0526(6) 0.0629(6) -0.0076(5) 0.0173(5) -0.0050(5)
S5 0.0577(6) 0.0533(6) 0.0490(5) 0.0003(4) 0.0030(4) -0.0107(4)
S6 0.0450(5) 0.0620(6) 0.0510(5) -0.0029(4) 0.0105(4) -0.0025(4)

loop_
_atom_type_symbol
_atom_type_description
_atom_type_scat_dispersion_real
_atom_type_scat_dispersion_imag
_atom_type_scat_source
C C 0.0033 0.0016 'International Tables Vol C Tables 4.2.6.8 and 6.1.1.4'
H H 0.0000 0.0000 'International Tables Vol C Tables 4.2.6.8 and 6.1.1.4'
O O 0.0106 0.0060 'International Tables Vol C Tables 4.2.6.8 and 6.1.1.4'
P P 0.1023 0.0942 'International Tables Vol C Tables 4.2.6.8 and 6.1.1.4'
S S 0.1246 0.1234 'International Tables Vol C Tables 4.2.6.8 and 6.1.1.4'
Ag Ag -0.8971 1.1015 'International Tables Vol C Tables 4.2.6.8 and 6.1.1.4'
F F 0.0171 0.0103 'International Tables Vol C Tables 4.2.6.8 and 6.1.1.4'

loop_
_geom_angle_atom_site_label_1
_geom_angle_atom_site_label_2
_geom_angle_atom_site_label_3
_geom_angle
_geom_angle_site_symmetry_1
_geom_angle_site_symmetry_3
S1 Ag1 S3 120.39(4) . .
S1 Ag1 S6 117.12(4) . 7_556
S3 Ag1 S6 116.93(4) . 7_556
S1 Ag1 Ag4 97.15(3) . 7_556
S3 Ag1 Ag4 51.03(3) . 7_556
S6 Ag1 Ag4 139.89(3) 7_556 7_556
S1 Ag1 Ag2 50.93(3) . .
S3 Ag1 Ag2 143.21(3) . .
S6 Ag1 Ag2 93.61(3) 7_556 .
Ag4 Ag1 Ag2 92.514(14) 7_556 .
S1 Ag1 Ag3 142.23(3) . 7_556
S3 Ag1 Ag3 92.60(3) . 7_556
S6 Ag1 Ag3 50.51(3) 7_556 7_556
Ag4 Ag1 Ag3 89.721(14) 7_556 7_556
Ag2 Ag1 Ag3 91.848(14) . 7_556
S5 Ag2 S1 119.06(4) . .
S5 Ag2 S4 118.80(4) . .
S1 Ag2 S4 118.18(4) . .
S5 Ag2 Ag3 51.25(3) . .
S1 Ag2 Ag3 93.92(3) . .
S4 Ag2 Ag3 140.16(3) . .
S5 Ag2 Ag1 138.91(3) . .
S1 Ag2 Ag1 51.13(3) . .
S4 Ag2 Ag1 94.44(3) . .
Ag3 Ag2 Ag1 87.868(14) . .
S5 Ag2 Ag4 94.61(3) . .
S1 Ag2 Ag4 139.16(3) . .
S4 Ag2 Ag4 50.51(3) . .
Ag3 Ag2 Ag4 89.902(14) . .
Ag1 Ag2 Ag4 88.507(14) . .
S5 Ag3 S6 118.78(4) . .
S5 Ag3 S2 120.03(4) . .
S6 Ag3 S2 117.18(4) . .
S5 Ag3 Ag2 51.29(3) . .
S6 Ag3 Ag2 140.45(3) . .
S2 Ag3 Ag2 94.53(3) . .
S5 Ag3 Ag4 142.98(3) . 7_556
S6 Ag3 Ag4 91.22(3) . 7_556
S2 Ag3 Ag4 50.43(3) . 7_556
Ag2 Ag3 Ag4 91.886(14) . 7_556
S5 Ag3 Ag1 94.87(3) . 7_556
S6 Ag3 Ag1 50.88(2) . 7_556
S2 Ag3 Ag1 138.02(3) . 7_556
Ag2 Ag3 Ag1 89.865(13) . 7_556
Ag4 Ag3 Ag1 87.757(14) 7_556 7_556
S3 Ag4 S4 117.96(4) 7_556 .
S3 Ag4 S2 116.87(4) 7_556 7_556
S4 Ag4 S2 120.48(4) . 7_556
S3 Ag4 Ag1 51.83(3) 7_556 7_556
S4 Ag4 Ag1 141.43(3) . 7_556
S2 Ag4 Ag1 91.60(3) 7_556 7_556
S3 Ag4 Ag2 93.41(3) 7_556 .
S4 Ag4 Ag2 51.14(3) . .
S2 Ag4 Ag2 142.43(3) 7_556 .
Ag1 Ag4 Ag2 90.510(14) 7_556 .
S3 Ag4 Ag3 139.21(3) 7_556 7_556
S4 Ag4 Ag3 96.44(3) . 7_556
S2 Ag4 Ag3 50.75(3) 7_556 7_556
Ag1 Ag4 Ag3 87.731(14) 7_556 7_556
Ag2 Ag4 Ag3 91.887(14) . 7_556
C3 C1 O1 109.0(7) . .
C3 C1 C2 109.1(9) . .
O1 C1 C2 106.1(8) . .
C3 C1 H1 110.8 . .
O1 C1 H1 110.8 . .
C2 C1 H1 110.8 . .
C1 C2 H2A 109.5 . .
C1 C2 H2B 109.5 . .
H2A C2 H2B 109.5 . .
C1 C2 H2C 109.5 . .
H2A C2 H2C 109.5 . .
H2B C2 H2C 109.5 . .
C1 C3 H3A 109.5 . .
C1 C3 H3B 109.5 . .
H3A C3 H3B 109.5 . .
C1 C3 H3C 109.5 . .
H3A C3 H3C 109.5 . .
H3B C3 H3C 109.5 . .
O2 C4 C5 107.8(14) . .
O2 C4 C6 100.4(11) . .
C5 C4 C6 104.0(17) . .
O2 C4 H4 114.4 . .
C5 C4 H4 114.4 . .
C6 C4 H4 114.4 . .
O2' C4' C5' 104.5(12) . .
O2' C4' C6' 112.0(10) . .
C5' C4' C6' 106.0(13) . .
O2' C4' H4' 111.3 . .
C5' C4' H4' 111.3 . .
C6' C4' H4' 111.3 . .
C4' C5' H5D 109.5 . .
C4' C5' H5E 109.5 . .
H5D C5' H5E 109.5 . .
C4' C5' H5F 109.5 . .
H5D C5' H5F 109.5 . .
H5E C5' H5F 109.5 . .
C4' C6' H6D 109.5 . .
C4' C6' H6E 109.5 . .
H6D C6' H6E 109.5 . .
C4' C6' H6F 109.5 . .
H6D C6' H6F 109.5 . .
H6E C6' H6F 109.5 . .
O3 C7 C8 106.8(7) . .
O3 C7 C9 106.8(7) . .
C8 C7 C9 113.1(7) . .
O3 C7 H7 110.0 . .
C8 C7 H7 110.0 . .
C9 C7 H7 110.0 . .
C7 C8 H8A 109.5 . .
C7 C8 H8B 109.5 . .
H8A C8 H8B 109.5 . .
C7 C8 H8C 109.5 . .
H8A C8 H8C 109.5 . .
H8B C8 H8C 109.5 . .
C7 C9 H9A 109.5 . .
C7 C9 H9B 109.5 . .
H9A C9 H9B 109.5 . .
C7 C9 H9C 109.5 . .
H9A C9 H9C 109.5 . .
H9B C9 H9C 109.5 . .
C12 C10 C11 112.8(5) . .
C12 C10 O4 108.2(6) . .
C11 C10 O4 108.0(5) . .
C12 C10 H10 109.3 . .
C11 C10 H10 109.3 . .
O4 C10 H10 109.3 . .
C10 C11 H11A 109.5 . .
C10 C11 H11B 109.5 . .
H11A C11 H11B 109.5 . .
C10 C11 H11C 109.5 . .
H11A C11 H11C 109.5 . .
H11B C11 H11C 109.5 . .
C10 C12 H12A 109.5 . .
C10 C12 H12B 109.5 . .
H12A C12 H12B 109.5 . .
C10 C12 H12C 109.5 . .
H12A C12 H12C 109.5 . .
H12B C12 H12C 109.5 . .
C15 C13 O5 109.4(11) . .
C15 C13 C14 112.5(18) . .
O5 C13 C14 109(2) . .
C15 C13 H13 108.7 . .
O5 C13 H13 108.7 . .
C14 C13 H13 108.7 . .
C14' C13' O5' 110(2) . .
C14' C13' C15' 111(2) . .
O5' C13' C15' 105.4(13) . .
C14' C13' H13' 110.4 . .
O5' C13' H13' 110.4 . .
C15' C13' H13' 110.4 . .
C13' C14' H14D 109.5 . .
C13' C14' H14E 109.5 . .
H14D C14' H14E 109.5 . .
C13' C14' H14F 109.5 . .
H14D C14' H14F 109.5 . .
H14E C14' H14F 109.5 . .
C13' C15' H15D 109.5 . .
C13' C15' H15E 109.5 . .
H15D C15' H15E 109.5 . .
C13' C15' H15F 109.5 . .
H15D C15' H15F 109.5 . .
H15E C15' H15F 109.5 . .
O6 C16 C17 106.9(4) . .
O6 C16 C18 106.4(4) . .
C17 C16 C18 112.9(5) . .
O6 C16 H16 110.2 . .
C17 C16 H16 110.2 . .
C18 C16 H16 110.2 . .
C16 C17 H17A 109.5 . .
C16 C17 H17B 109.5 . .
H17A C17 H17B 109.5 . .
C16 C17 H17C 109.5 . .
H17A C17 H17C 109.5 . .
H17B C17 H17C 109.5 . .
C16 C18 H18A 109.5 . .
C16 C18 H18B 109.5 . .
H18A C18 H18B 109.5 . .
C16 C18 H18C 109.5 . .
H18A C18 H18C 109.5 . .
H18B C18 H18C 109.5 . .
C4 O2 P1 113.8(11) . .
C4' O2' P1 119.1(6) . .
C1 O1 P1 124.8(5) . .
C7 O3 P2 125.2(4) . .
C10 O4 P2 129.3(3) . .
C13 O5 P3 120.8(7) . .
C13' O5' P3 124.2(10) . .
C16 O6 P3 121.7(3) . .
O2 P1 O1 83.0(4) . .
O2 P1 O2' 41.8(4) . .
O1 P1 O2' 121.2(3) . .
O2 P1 S2 124.7(3) . .
O1 P1 S2 109.25(16) . .
O2' P1 S2 93.4(2) . .
O2 P1 S1 105.6(3) . .
O1 P1 S1 103.3(2) . .
O2' P1 S1 109.0(2) . .
S2 P1 S1 121.95(7) . .
O3 P2 O4 108.9(3) . .
O3 P2 S6 102.50(16) . 7_556
O4 P2 S6 110.79(14) . 7_556
O3 P2 S4 109.39(17) . .
O4 P2 S4 102.66(16) . .
S6 P2 S4 122.25(6) 7_556 .
O6 P3 O5 93.2(3) . .
O6 P3 O5' 118.6(4) . .
O5 P3 O5' 27.7(3) . .
O6 P3 S3 109.47(13) . 7_556
O5 P3 S3 116.0(3) . 7_556
O5' P3 S3 95.0(3) . 7_556
O6 P3 S5 103.71(12) . .
O5 P3 S5 108.2(3) . .
O5' P3 S5 109.4(3) . .
S3 P3 S5 121.64(6) 7_556 .
F4 P4 F4 111.9(16) . 2_656
F4 P4 F3' 111.2(11) . .
F4 P4 F3' 104.0(9) 2_656 .
F4 P4 F3' 104.0(9) . 2_656
F4 P4 F3' 111.2(11) 2_656 2_656
F3' P4 F3' 115(2) . 2_656
F4 P4 F4' 91.4(9) . 2_656
F4 P4 F4' 28.5(9) 2_656 2_656
F3' P4 F4' 94.5(11) . 2_656
F3' P4 F4' 137.9(13) 2_656 2_656
F4 P4 F4' 28.5(9) . .
F4 P4 F4' 91.4(9) 2_656 .
F3' P4 F4' 137.9(13) . .
F3' P4 F4' 94.5(11) 2_656 .
F4' P4 F4' 80.6(14) 2_656 .
F4 P4 F2 97.0(9) . 2_656
F4 P4 F2 138.1(10) 2_656 2_656
F3' P4 F2 92.3(9) . 2_656
F3' P4 F2 29.3(10) 2_656 2_656
F4' P4 F2 166.6(10) 2_656 2_656
F4' P4 F2 101.9(10) . 2_656
F4 P4 F2 138.1(10) . .
F4 P4 F2 97.0(9) 2_656 .
F3' P4 F2 29.3(10) . .
F3' P4 F2 92.3(9) 2_656 .
F4' P4 F2 101.9(10) 2_656 .
F4' P4 F2 166.6(10) . .
F2 P4 F2 78.8(12) 2_656 .
F4 P4 F3 71.0(7) . .
F4 P4 F3 84.0(8) 2_656 .
F3' P4 F3 56.5(9) . .
F3' P4 F3 164.7(12) 2_656 .
F4' P4 F3 57.4(8) 2_656 .
F4' P4 F3 87.3(10) . .
F2 P4 F3 135.5(9) 2_656 .
F2 P4 F3 83.1(7) . .
F4 P4 F3 84.0(8) . 2_656
F4 P4 F3 71.0(7) 2_656 2_656
F3' P4 F3 164.7(13) . 2_656
F3' P4 F3 56.5(9) 2_656 2_656
F4' P4 F3 87.3(10) 2_656 2_656
F4' P4 F3 57.4(8) . 2_656
F2 P4 F3 83.1(7) 2_656 2_656
F2 P4 F3 135.5(9) . 2_656
F3 P4 F3 134.9(13) . 2_656
F4 P4 F2' 55.2(8) . 2_656
F4 P4 F2' 161.7(11) 2_656 2_656
F3' P4 F2' 73.0(9) . 2_656
F3' P4 F2' 85.9(8) 2_656 2_656
F4' P4 F2' 133.2(9) 2_656 2_656
F4' P4 F2' 80.3(8) . 2_656
F2 P4 F2' 60.0(7) 2_656 2_656
F2 P4 F2' 88.7(10) . 2_656
F3 P4 F2' 79.4(8) . 2_656
F3 P4 F2' 116.3(7) 2_656 2_656
F4 P4 F2' 161.7(10) . .
F4 P4 F2' 55.2(8) 2_656 .
F3' P4 F2' 85.9(9) . .
F3' P4 F2' 73.0(9) 2_656 .
F4' P4 F2' 80.3(8) 2_656 .
F4' P4 F2' 133.2(9) . .
F2 P4 F2' 88.7(10) 2_656 .
F2 P4 F2' 60.0(7) . .
F3 P4 F2' 116.3(7) . .
F3 P4 F2' 79.4(8) 2_656 .
F2' P4 F2' 140.5(12) 2_656 .
P1 S1 Ag2 108.15(6) . .
P1 S1 Ag1 105.37(7) . .
Ag2 S1 Ag1 77.95(3) . .
P1 S2 Ag4 110.83(6) . 7_556
P1 S2 Ag3 107.58(6) . .
Ag4 S2 Ag3 78.83(3) 7_556 .
P3 S3 Ag4 109.03(6) 7_556 7_556
P3 S3 Ag1 109.97(5) 7_556 .
Ag4 S3 Ag1 77.14(3) 7_556 .
P2 S4 Ag4 103.99(5) . .
P2 S4 Ag2 109.75(6) . .
Ag4 S4 Ag2 78.36(3) . .
P3 S5 Ag3 108.33(5) . .
P3 S5 Ag2 107.40(5) . .
Ag3 S5 Ag2 77.46(3) . .
P2 S6 Ag3 107.89(5) 7_556 .
P2 S6 Ag1 110.61(5) 7_556 7_556
Ag3 S6 Ag1 78.61(3) . 7_556

loop_
_geom_bond_atom_site_label_1
_geom_bond_atom_site_label_2
_geom_bond_distance
_geom_bond_site_symmetry_2
Ag1 S1 2.5094(11) .
Ag1 S3 2.5106(12) .
Ag1 S6 2.5143(10) 7_556
Ag1 Ag4 3.1131(5) 7_556
Ag1 Ag2 3.1521(5) .
Ag1 Ag3 3.1770(5) 7_556
Ag2 S5 2.4986(11) .
Ag2 S1 2.5023(12) .
Ag2 S4 2.5080(11) .
Ag2 Ag3 3.1259(5) .
Ag2 Ag4 3.1546(5) .
Ag3 S5 2.4974(11) .
Ag3 S6 2.5010(11) .
Ag3 S2 2.5041(11) .
Ag3 Ag4 3.1725(5) 7_556
Ag3 Ag1 3.1771(5) 7_556
Ag4 S3 2.4828(11) 7_556
Ag4 S4 2.4855(12) .
Ag4 S2 2.4927(11) 7_556
Ag4 Ag1 3.1131(5) 7_556
Ag4 Ag3 3.1725(5) 7_556
C1 C3 1.441(11) .
C1 O1 1.461(7) .
C1 C2 1.526(9) .
C1 H1 0.9800 .
C2 H2A 0.9600 .
C2 H2B 0.9600 .
C2 H2C 0.9600 .
C3 H3A 0.9600 .
C3 H3B 0.9600 .
C3 H3C 0.9600 .
C4 O2 1.417(9) .
C4 C5 1.532(10) .
C4 C6 1.545(10) .
C4 H4 0.9800 .
C5 H5A 0.9600 .
C5 H5B 0.9600 .
C5 H5C 0.9600 .
C6 H6A 0.9600 .
C6 H6B 0.9600 .
C6 H6C 0.9600 .
C4' O2' 1.439(8) .
C4' C5' 1.525(9) .
C4' C6' 1.532(9) .
C4' H4' 0.9800 .
C5' H5D 0.9600 .
C5' H5E 0.9600 .
C5' H5F 0.9600 .
C6' H6D 0.9600 .
C6' H6E 0.9600 .
C6' H6F 0.9600 .
C7 O3 1.440(8) .
C7 C8 1.465(12) .
C7 C9 1.518(11) .
C7 H7 0.9800 .
C8 H8A 0.9600 .
C8 H8B 0.9600 .
C8 H8C 0.9600 .
C9 H9A 0.9600 .
C9 H9B 0.9600 .
C9 H9C 0.9600 .
C10 C12 1.465(10) .
C10 C11 1.478(10) .
C10 O4 1.483(6) .
C10 H10 0.9800 .
C11 H11A 0.9600 .
C11 H11B 0.9600 .
C11 H11C 0.9600 .
C12 H12A 0.9600 .
C12 H12B 0.9600 .
C12 H12C 0.9600 .
C13 C15 1.447(17) .
C13 O5 1.477(11) .
C13 C14 1.53(4) .
C13 H13 0.9800 .
C14 H14A 0.9600 .
C14 H14B 0.9600 .
C14 H14C 0.9600 .
C15 H15A 0.9600 .
C15 H15B 0.9600 .
C15 H15C 0.9600 .
C13' C14' 1.41(4) .
C13' O5' 1.419(9) .
C13' C15' 1.52(2) .
C13' H13' 0.9800 .
C14' H14D 0.9600 .
C14' H14E 0.9600 .
C14' H14F 0.9600 .
C15' H15D 0.9600 .
C15' H15E 0.9600 .
C15' H15F 0.9600 .
C16 O6 1.486(5) .
C16 C17 1.488(7) .
C16 C18 1.491(8) .
C16 H16 0.9800 .
C17 H17A 0.9600 .
C17 H17B 0.9600 .
C17 H17C 0.9600 .
C18 H18A 0.9600 .
C18 H18B 0.9600 .
C18 H18C 0.9600 .
F2 P4 1.586(9) .
F3 P4 1.632(8) .
F4 P4 1.443(14) .
F2' P4 1.694(18) .
F3' P4 1.469(15) .
F4' P4 1.586(9) .
O2 P1 1.517(7) .
O2' P1 1.653(6) .
O1 P1 1.556(5) .
O3 P2 1.560(4) .
O4 P2 1.560(3) .
O5 P3 1.584(7) .
O5' P3 1.601(8) .
O6 P3 1.557(3) .
P1 S2 1.9888(18) .
P1 S1 2.0082(16) .
P2 S6 1.9935(15) 7_556
P2 S4 2.0087(15) .
P3 S3 2.0050(15) 7_556
P3 S5 2.0074(15) .
P4 F4 1.443(14) 2_656
P4 F3' 1.470(16) 2_656
P4 F4' 1.586(9) 2_656
P4 F2 1.586(9) 2_656
P4 F3 1.632(8) 2_656
P4 F2' 1.694(18) 2_656
S2 Ag4 2.4927(11) 7_556
S3 P3 2.0050(15) 7_556
S3 Ag4 2.4828(11) 7_556
S6 P2 1.9935(15) 7_556
S6 Ag1 2.5144(10) 7_556
